data_4031517
loop_
_publ_author_name
'Zhang, Hanmo'
'Hay, E. Ben'
'Geib, Stephen J.'
'Curran, Dennis P.'

_publ_section_title
;
 Fates of imine intermediates in radical cyclizations ofN-sulfonylindoles
 and ene-sulfonamides
;
_journal_name_full 'Beilstein Journal of Organic Chemistry'
_journal_page_first 1649
_journal_paper_doi 10.3762/bjoc.11.181
_journal_volume 11
_journal_year 2015
_chemical_absolute_configuration unk
_chemical_formula_sum 'C20 H22 N2 O4'
_chemical_formula_weight 354.39
_space_group_crystal_system monoclinic
_space_group_IT_number 4
_space_group_name_Hall 'P 2yb'
_space_group_name_H-M_alt 'P 1 21 1'
_symmetry_space_group_name_Hall 'P 2yb'
_symmetry_space_group_name_H-M 'P 1 21 1'
_atom_sites_solution_hydrogens mixed
_audit_creation_method SHELXL-2014/7
_cell_angle_alpha 90
_cell_angle_beta 109.7830(10)
_cell_angle_gamma 90
_cell_formula_units_Z 2
_cell_length_a 12.2554(3)
_cell_length_b 4.96200(10)
_cell_length_c 15.2826(3)
_cell_measurement_reflns_used 5838
_cell_measurement_temperature 104(2)
_cell_measurement_theta_max 68.043
_cell_measurement_theta_min 3.073
_cell_volume 874.51(3)
_computing_cell_refinement 'Bruker SAINT'
_computing_data_collection 'Bruker APEX2'
_computing_data_reduction 'Bruker SAINT'
_computing_molecular_graphics 'Bruker SHELXTL'
_computing_publication_material 'Bruker SHELXTL'
_computing_structure_refinement 'SHELXL-97 (Sheldrick, 2008)'
_computing_structure_solution 'SHELXS-97 (Sheldrick, 2008)'
_diffrn_ambient_temperature 104(2)
_diffrn_measured_fraction_theta_full 0.980
_diffrn_measured_fraction_theta_max 0.955
_diffrn_measurement_device_type 'Bruker X8 Prospector Ultra'
_diffrn_measurement_method '\f and \w scans'
_diffrn_radiation_source 'microfocus sealed tube'
_diffrn_radiation_type CuK\a
_diffrn_radiation_wavelength 1.54178
_diffrn_reflns_av_R_equivalents 0.1008
_diffrn_reflns_av_unetI/netI 0.0588
_diffrn_reflns_laue_measured_fraction_full 0.980
_diffrn_reflns_laue_measured_fraction_max 0.955
_diffrn_reflns_limit_h_max 14
_diffrn_reflns_limit_h_min -14
_diffrn_reflns_limit_k_max 5
_diffrn_reflns_limit_k_min -5
_diffrn_reflns_limit_l_max 17
_diffrn_reflns_limit_l_min -18
_diffrn_reflns_number 14579
_diffrn_reflns_point_group_measured_fraction_full 0.983
_diffrn_reflns_point_group_measured_fraction_max 0.957
_diffrn_reflns_theta_full 68.000
_diffrn_reflns_theta_max 70.245
_diffrn_reflns_theta_min 3.073
_exptl_absorpt_coefficient_mu 0.772
_exptl_absorpt_correction_T_max 0.985
_exptl_absorpt_correction_T_min 0.886
_exptl_absorpt_correction_type multi-scan
_exptl_absorpt_process_details 'Bruker Sadabs'
_exptl_crystal_colour colorless
_exptl_crystal_density_diffrn 1.346
_exptl_crystal_description plate
_exptl_crystal_F_000 376
_exptl_crystal_size_max 0.160
_exptl_crystal_size_mid 0.120
_exptl_crystal_size_min 0.020
_refine_diff_density_max 0.213
_refine_diff_density_min -0.185
_refine_diff_density_rms 0.048
_refine_ls_abs_structure_details
;
 Refined as an inversion twin.
;
_refine_ls_abs_structure_Flack 0.0(3)
_refine_ls_extinction_method none
_refine_ls_goodness_of_fit_ref 1.075
_refine_ls_hydrogen_treatment mixed
_refine_ls_matrix_type full
_refine_ls_number_parameters 242
_refine_ls_number_reflns 2944
_refine_ls_number_restraints 1
_refine_ls_restrained_S_all 1.075
_refine_ls_R_factor_all 0.0519
_refine_ls_R_factor_gt 0.0439
_refine_ls_shift/su_max 0.000
_refine_ls_shift/su_mean 0.000
_refine_ls_structure_factor_coef Fsqd
_refine_ls_weighting_details 'w=1/[\s^2^(Fo^2^)+(0.0640P)^2^] where P=(Fo^2^+2Fc^2^)/3'
_refine_ls_weighting_scheme calc
_refine_ls_wR_factor_gt 0.1059
_refine_ls_wR_factor_ref 0.1092
_reflns_Friedel_coverage 0.782
_reflns_friedel_fraction_full 0.986
_reflns_friedel_fraction_max 0.959
_reflns_number_gt 2582
_reflns_number_total 2944
_reflns_threshold_expression 'I > 2\s(I)'
_cod_data_source_file 1860-5397-11-181-S2.cif
_cod_data_source_block benhay1_0m
_cod_database_code 4031517
_shelx_shelxl_version_number 2014/7
_shelx_space_group_comment
;
The symmetry employed for this shelxl refinement is uniquely defined
by the following loop, which should always be used as a source of
symmetry information in preference to the above space-group names.
They are only intended as comments.
;
_shelx_estimated_absorpt_t_min 0.886
_shelx_estimated_absorpt_t_max 0.985

loop_
_space_group_symop_operation_xyz
'x, y, z'
'-x, y+1/2, -z'

loop_
_atom_site_label
_atom_site_type_symbol
_atom_site_fract_x
_atom_site_fract_y
_atom_site_fract_z
_atom_site_U_iso_or_equiv
_atom_site_adp_type
_atom_site_occupancy
_atom_site_site_symmetry_order
_atom_site_calc_flag
_atom_site_refinement_flags_posn
_atom_site_refinement_flags_adp
O1 O 0.07548(19) 1.0709(4) 1.04778(15) 0.0182(5) Uani 1 1 d . .
N1 N 0.1499(2) 0.9507(5) 0.93354(18) 0.0129(6) Uani 1 1 d . .
C1 C 0.1358(3) 0.9260(6) 1.0180(2) 0.0139(7) Uani 1 1 d . .
O2 O 0.4057(2) 0.5052(5) 0.78983(16) 0.0228(6) Uani 1 1 d . .
N2 N 0.3970(3) 0.6375(6) 1.3259(2) 0.0211(7) Uani 1 1 d . .
H2N H 0.396(4) 0.822(11) 1.336(3) 0.048(13) Uiso 1 1 d . .
C2 C 0.2112(3) 0.6909(6) 1.0702(2) 0.0135(7) Uani 1 1 d . .
H2A H 0.1596 0.5385 1.0740 0.016 Uiso 1 1 calc R U
O3 O -0.1664(2) 0.8408(6) 0.49816(16) 0.0299(7) Uani 1 1 d . .
C3 C 0.2755(3) 0.6127(6) 1.0056(2) 0.0129(7) Uani 1 1 d . .
O4 O 0.4279(2) 0.2135(5) 1.38668(15) 0.0243(6) Uani 1 1 d . .
C4 C 0.3573(3) 0.4151(6) 1.0092(2) 0.0151(7) Uani 1 1 d . .
H4A H 0.3846 0.3000 1.0618 0.018 Uiso 1 1 calc R U
C5 C 0.3989(3) 0.3863(7) 0.9359(2) 0.0161(7) Uani 1 1 d . .
H5A H 0.4549 0.2514 0.9386 0.019 Uiso 1 1 calc R U
C6 C 0.3592(3) 0.5536(7) 0.8583(2) 0.0153(7) Uani 1 1 d . .
C7 C 0.2764(3) 0.7514(6) 0.8521(2) 0.0145(7) Uani 1 1 d . .
H7A H 0.2489 0.8662 0.7995 0.017 Uiso 1 1 calc R U
C8 C 0.2359(3) 0.7738(6) 0.9262(2) 0.0117(7) Uani 1 1 d . .
C9 C 0.0956(3) 1.1631(6) 0.8659(2) 0.0139(7) Uani 1 1 d . .
H9A H 0.1569 1.2857 0.8608 0.017 Uiso 1 1 calc R U
H9B H 0.0432 1.2698 0.8896 0.017 Uiso 1 1 calc R U
C10 C 0.0271(3) 1.0584(7) 0.7700(2) 0.0136(7) Uani 1 1 d . .
C11 C -0.0544(3) 0.8546(7) 0.7553(2) 0.0178(7) Uani 1 1 d . .
H11A H -0.0655 0.7692 0.8073 0.021 Uiso 1 1 calc R U
C12 C -0.1205(3) 0.7720(7) 0.6660(2) 0.0207(8) Uani 1 1 d . .
H12A H -0.1758 0.6314 0.6572 0.025 Uiso 1 1 calc R U
C13 C -0.1048(3) 0.8968(7) 0.5900(2) 0.0207(8) Uani 1 1 d . .
C14 C -0.0214(3) 1.0974(8) 0.6035(2) 0.0244(8) Uani 1 1 d . .
H14A H -0.0086 1.1797 0.5516 0.029 Uiso 1 1 calc R U
C15 C 0.0427(3) 1.1759(7) 0.6928(2) 0.0194(8) Uani 1 1 d . .
H15A H 0.0991 1.3142 0.7016 0.023 Uiso 1 1 calc R U
C16 C 0.3623(3) 0.6667(8) 0.7077(2) 0.0253(9) Uani 1 1 d . .
H16A H 0.4038 0.6212 0.6650 0.038 Uiso 1 1 calc R U
H16B H 0.3742 0.8577 0.7246 0.038 Uiso 1 1 calc R U
H16C H 0.2793 0.6317 0.6774 0.038 Uiso 1 1 calc R U
C17 C -0.2466(3) 0.6218(9) 0.4799(3) 0.0330(10) Uani 1 1 d . .
H17A H -0.2861 0.6050 0.4127 0.050 Uiso 1 1 calc R U
H17B H -0.3039 0.6556 0.5104 0.050 Uiso 1 1 calc R U
H17C H -0.2047 0.4546 0.5041 0.050 Uiso 1 1 calc R U
C18 C 0.2826(3) 0.7798(6) 1.1689(2) 0.0185(8) Uani 1 1 d . .
H18A H 0.3397 0.9172 1.1655 0.022 Uiso 1 1 calc R U
H18B H 0.2304 0.8648 1.1981 0.022 Uiso 1 1 calc R U
C19 C 0.3462(3) 0.5492(7) 1.2292(2) 0.0210(8) Uani 1 1 d . .
H19A H 0.2916 0.3988 1.2252 0.025 Uiso 1 1 calc R U
H19C H 0.4082 0.4834 1.2067 0.025 Uiso 1 1 calc R U
C20 C 0.4315(3) 0.4618(8) 1.3956(2) 0.0190(8) Uani 1 1 d . .
H20A H 0.4613 0.5321 1.4569 0.023 Uiso 1 1 calc R U

loop_
_atom_site_aniso_label
_atom_site_aniso_U_11
_atom_site_aniso_U_22
_atom_site_aniso_U_33
_atom_site_aniso_U_23
_atom_site_aniso_U_13
_atom_site_aniso_U_12
O1 0.0240(12) 0.0132(12) 0.0199(12) 0.0006(9) 0.0107(10) 0.0027(10)
N1 0.0135(14) 0.0102(14) 0.0137(13) 0.0008(11) 0.0028(11) 0.0006(11)
C1 0.0164(17) 0.0106(17) 0.0153(17) -0.0040(13) 0.0061(14) -0.0058(14)
O2 0.0263(14) 0.0269(15) 0.0190(13) 0.0040(10) 0.0127(11) 0.0072(11)
N2 0.0272(17) 0.0182(18) 0.0149(15) -0.0017(12) 0.0032(13) -0.0005(13)
C2 0.0176(17) 0.0093(17) 0.0137(17) 0.0012(13) 0.0055(14) 0.0000(13)
O3 0.0277(14) 0.0434(16) 0.0145(13) -0.0088(11) 0.0020(11) -0.0037(13)
C3 0.0131(17) 0.0117(17) 0.0128(16) -0.0023(13) 0.0028(14) -0.0047(12)
O4 0.0308(15) 0.0201(15) 0.0211(14) -0.0001(10) 0.0077(12) 0.0010(11)
C4 0.0173(17) 0.0110(17) 0.0128(17) 0.0005(12) -0.0004(14) 0.0003(13)
C5 0.0127(17) 0.0154(18) 0.0186(18) -0.0019(14) 0.0032(15) 0.0002(14)
C6 0.0154(17) 0.0162(18) 0.0145(17) -0.0021(13) 0.0054(14) -0.0021(14)
C7 0.0181(17) 0.0098(16) 0.0151(17) 0.0021(13) 0.0048(14) -0.0024(13)
C8 0.0115(16) 0.0085(16) 0.0135(17) -0.0015(12) 0.0021(13) -0.0038(12)
C9 0.0165(17) 0.0068(16) 0.0171(17) 0.0034(12) 0.0040(14) 0.0013(13)
C10 0.0127(16) 0.0129(17) 0.0158(17) -0.0002(13) 0.0057(14) 0.0027(13)
C11 0.0190(17) 0.0176(18) 0.0164(18) 0.0010(14) 0.0054(15) -0.0032(15)
C12 0.0184(18) 0.024(2) 0.0184(19) -0.0046(14) 0.0037(15) -0.0043(15)
C13 0.0151(17) 0.027(2) 0.0165(18) -0.0036(14) 0.0006(14) 0.0025(15)
C14 0.027(2) 0.033(2) 0.0154(18) 0.0040(16) 0.0097(16) 0.0010(17)
C15 0.0182(18) 0.0203(19) 0.0193(19) 0.0016(14) 0.0060(15) -0.0028(15)
C16 0.027(2) 0.036(2) 0.0163(19) 0.0047(15) 0.0117(16) 0.0052(17)
C17 0.026(2) 0.043(3) 0.025(2) -0.0133(18) 0.0021(17) -0.0053(18)
C18 0.026(2) 0.0141(18) 0.0160(19) 0.0000(13) 0.0079(15) -0.0003(14)
C19 0.028(2) 0.0173(19) 0.0144(18) -0.0011(14) 0.0031(16) 0.0027(16)
C20 0.0190(18) 0.025(2) 0.0116(17) -0.0006(15) 0.0035(15) -0.0003(15)

loop_
_atom_type_symbol
_atom_type_description
_atom_type_scat_dispersion_real
_atom_type_scat_dispersion_imag
_atom_type_scat_source
C C 0.0181 0.0091 'International Tables Vol C Tables 4.2.6.8 and 6.1.1.4'
H H 0.0000 0.0000 'International Tables Vol C Tables 4.2.6.8 and 6.1.1.4'
N N 0.0311 0.0180 'International Tables Vol C Tables 4.2.6.8 and 6.1.1.4'
O O 0.0492 0.0322 'International Tables Vol C Tables 4.2.6.8 and 6.1.1.4'

loop_
_geom_angle_atom_site_label_1
_geom_angle_atom_site_label_2
_geom_angle_atom_site_label_3
_geom_angle
C1 N1 C8 110.9(3)
C1 N1 C9 123.9(3)
C8 N1 C9 124.5(2)
O1 C1 N1 125.8(3)
O1 C1 C2 125.9(3)
N1 C1 C2 108.3(3)
C6 O2 C16 116.4(2)
C20 N2 C19 121.6(3)
C20 N2 H2N 122(3)
C19 N2 H2N 116(3)
C3 C2 C18 117.9(3)
C3 C2 C1 102.2(2)
C18 C2 C1 109.7(3)
C3 C2 H2A 108.9
C18 C2 H2A 108.9
C1 C2 H2A 108.9
C13 O3 C17 117.2(3)
C4 C3 C8 118.2(3)
C4 C3 C2 133.3(3)
C8 C3 C2 108.4(3)
C5 C4 C3 119.9(3)
C5 C4 H4A 120.1
C3 C4 H4A 120.1
C4 C5 C6 120.6(3)
C4 C5 H5A 119.7
C6 C5 H5A 119.7
O2 C6 C7 123.6(3)
O2 C6 C5 115.4(3)
C7 C6 C5 121.0(3)
C8 C7 C6 117.1(3)
C8 C7 H7A 121.5
C6 C7 H7A 121.5
C7 C8 C3 123.3(3)
C7 C8 N1 126.9(3)
C3 C8 N1 109.8(2)
N1 C9 C10 113.9(3)
N1 C9 H9A 108.8
C10 C9 H9A 108.8
N1 C9 H9B 108.8
C10 C9 H9B 108.8
H9A C9 H9B 107.7
C11 C10 C15 117.9(3)
C11 C10 C9 122.8(3)
C15 C10 C9 119.2(3)
C10 C11 C12 121.5(3)
C10 C11 H11A 119.2
C12 C11 H11A 119.2
C13 C12 C11 119.3(3)
C13 C12 H12A 120.3
C11 C12 H12A 120.3
O3 C13 C12 125.4(3)
O3 C13 C14 114.7(3)
C12 C13 C14 120.0(3)
C15 C14 C13 119.5(3)
C15 C14 H14A 120.3
C13 C14 H14A 120.3
C14 C15 C10 121.8(3)
C14 C15 H15A 119.1
C10 C15 H15A 119.1
O2 C16 H16A 109.5
O2 C16 H16B 109.5
H16A C16 H16B 109.5
O2 C16 H16C 109.5
H16A C16 H16C 109.5
H16B C16 H16C 109.5
O3 C17 H17A 109.5
O3 C17 H17B 109.5
H17A C17 H17B 109.5
O3 C17 H17C 109.5
H17A C17 H17C 109.5
H17B C17 H17C 109.5
C19 C18 C2 112.8(3)
C19 C18 H18A 109.0
C2 C18 H18A 109.0
C19 C18 H18B 109.0
C2 C18 H18B 109.0
H18A C18 H18B 107.8
N2 C19 C18 110.2(3)
N2 C19 H19A 109.6
C18 C19 H19A 109.6
N2 C19 H19C 109.6
C18 C19 H19C 109.6
H19A C19 H19C 108.1
O4 C20 N2 125.0(3)
O4 C20 H20A 117.5
N2 C20 H20A 117.5

loop_
_geom_bond_atom_site_label_1
_geom_bond_atom_site_label_2
_geom_bond_distance
O1 C1 1.224(4)
N1 C1 1.364(4)
N1 C8 1.405(4)
N1 C9 1.469(4)
C1 C2 1.534(4)
O2 C6 1.371(4)
O2 C16 1.431(4)
N2 C20 1.330(4)
N2 C19 1.463(4)
N2 H2N 0.93(6)
C2 C3 1.508(4)
C2 C18 1.530(4)
C2 H2A 1.0000
O3 C13 1.379(4)
O3 C17 1.427(5)
C3 C4 1.389(4)
C3 C8 1.395(4)
O4 C20 1.239(4)
C4 C5 1.387(4)
C4 H4A 0.9500
C5 C6 1.393(4)
C5 H5A 0.9500
C6 C7 1.391(5)
C7 C8 1.387(4)
C7 H7A 0.9500
C9 C10 1.513(4)
C9 H9A 0.9900
C9 H9B 0.9900
C10 C11 1.385(5)
C10 C15 1.387(5)
C11 C12 1.393(4)
C11 H11A 0.9500
C12 C13 1.386(5)
C12 H12A 0.9500
C13 C14 1.391(5)
C14 C15 1.381(5)
C14 H14A 0.9500
C15 H15A 0.9500
C16 H16A 0.9800
C16 H16B 0.9800
C16 H16C 0.9800
C17 H17A 0.9800
C17 H17B 0.9800
C17 H17C 0.9800
C18 C19 1.510(5)
C18 H18A 0.9900
C18 H18B 0.9900
C19 H19A 0.9900
C19 H19C 0.9900
C20 H20A 0.9500

loop_
_geom_hbond_atom_site_label_D
_geom_hbond_atom_site_label_H
_geom_hbond_atom_site_label_A
_geom_hbond_distance_DH
_geom_hbond_distance_HA
_geom_hbond_distance_DA
_geom_hbond_angle_DHA
_geom_hbond_site_symmetry_A
N2 H2N O4 0.93(6) 2.08(5) 2.989(4) 167(4) 1_565

loop_
_geom_torsion_atom_site_label_1
_geom_torsion_atom_site_label_2
_geom_torsion_atom_site_label_3
_geom_torsion_atom_site_label_4
_geom_torsion
C8 N1 C1 O1 172.6(3)
C9 N1 C1 O1 1.6(5)
C8 N1 C1 C2 -5.8(3)
C9 N1 C1 C2 -176.9(3)
O1 C1 C2 C3 -173.2(3)
N1 C1 C2 C3 5.2(3)
O1 C1 C2 C18 -47.4(4)
N1 C1 C2 C18 131.1(3)
C18 C2 C3 C4 60.1(5)
C1 C2 C3 C4 -179.6(3)
C18 C2 C3 C8 -123.1(3)
C1 C2 C3 C8 -2.9(3)
C8 C3 C4 C5 1.3(4)
C2 C3 C4 C5 177.8(3)
C3 C4 C5 C6 -0.2(5)
C16 O2 C6 C7 -1.6(4)
C16 O2 C6 C5 177.3(3)
C4 C5 C6 O2 -179.5(3)
C4 C5 C6 C7 -0.5(5)
O2 C6 C7 C8 178.9(3)
C5 C6 C7 C8 0.0(4)
C6 C7 C8 C3 1.2(4)
C6 C7 C8 N1 -177.4(3)
C4 C3 C8 C7 -1.9(4)
C2 C3 C8 C7 -179.2(3)
C4 C3 C8 N1 176.9(3)
C2 C3 C8 N1 -0.4(3)
C1 N1 C8 C7 -177.2(3)
C9 N1 C8 C7 -6.2(5)
C1 N1 C8 C3 4.0(3)
C9 N1 C8 C3 175.0(3)
C1 N1 C9 C10 -126.6(3)
C8 N1 C9 C10 63.5(4)
N1 C9 C10 C11 49.5(4)
N1 C9 C10 C15 -132.9(3)
C15 C10 C11 C12 -1.1(5)
C9 C10 C11 C12 176.6(3)
C10 C11 C12 C13 -0.2(5)
C17 O3 C13 C12 -5.3(5)
C17 O3 C13 C14 175.0(3)
C11 C12 C13 O3 -178.0(3)
C11 C12 C13 C14 1.8(5)
O3 C13 C14 C15 177.8(3)
C12 C13 C14 C15 -1.9(5)
C13 C14 C15 C10 0.6(5)
C11 C10 C15 C14 0.9(5)
C9 C10 C15 C14 -176.9(3)
C3 C2 C18 C19 -71.9(4)
C1 C2 C18 C19 171.8(3)
C20 N2 C19 C18 162.8(3)
C2 C18 C19 N2 -170.8(3)
C19 N2 C20 O4 2.2(6)
